data_4312930
loop_
_publ_author_name
'Dirk Walther'
'Stefan Liesicke'
'Lars B\"ottcher'
'Reinald Fischer'
'Helmar G\"orls'
'Gavin Vaughan'

_publ_contact_author
;
         Dirk Walther
         Friedrich-Schiller-Universit\"at Jena
         Institut f\"ur Anorganische und Analytische Chemie
         August-Bebel-Str. 2
         D-07743 Jena
         Germany
;
_publ_contact_author_email 'cdw@rz.uni-jena.de.de '
_publ_contact_author_fax '03641 9-48102 '
_publ_contact_author_phone '03641 9-48110 '
_publ_section_title
;
 Metal Complexes with 2,3-Bis(diphenylphosphino)-1,4-diazadiene Ligands:
 Synthesis, Structures, and an Intramolecular Metal-Mediated [4 + 2]
 Cycloaddition Employing a Benzene Ring as a Dienophile
;
_journal_name_full 'Inorganic Chemistry'
_journal_page_first 625
_journal_page_last 632
_journal_paper_doi 10.1021/ic020534w
_journal_volume 42
_journal_year 2003
_chemical_formula_sum 'C66 H65 Cl Cu N2 O2 P3'
_chemical_formula_weight 1110.10
_chemical_name_systematic
;
  ?
;
_space_group_IT_number 61
_symmetry_cell_setting orthorhombic
_symmetry_space_group_name_Hall '-P 2ac 2ab'
_symmetry_space_group_name_H-M 'P b c a'
_atom_sites_solution_hydrogens geom
_atom_sites_solution_primary direct
_atom_sites_solution_secondary difmap
_audit_creation_method SHELXL-97
_cell_angle_alpha 90.00
_cell_angle_beta 90.00
_cell_angle_gamma 90.00
_cell_formula_units_Z 8
_cell_length_a 22.3892(4)
_cell_length_b 19.2933(4)
_cell_length_c 26.6209(5)
_cell_measurement_temperature 183(2)
_cell_volume 11499.2(4)
_computing_cell_refinement DENZO
_computing_data_collection COLLECT
_computing_data_reduction DENZO
_computing_molecular_graphics SHELXTL/PC
_computing_publication_material SHELXL-97
_computing_structure_refinement 'SHELXL-97 (Sheldrick, 1997)'
_computing_structure_solution 'SHELXS-97 (Sheldrick, 1990)'
_diffrn_ambient_temperature 183(2)
_diffrn_measured_fraction_theta_full 0.993
_diffrn_measured_fraction_theta_max 0.993
_diffrn_measurement_device_type KappaCCD
_diffrn_measurement_method 'phi- + omega-scan'
_diffrn_radiation_monochromator graphite
_diffrn_radiation_source 'fine-focus sealed tube'
_diffrn_radiation_type MoK\a
_diffrn_radiation_wavelength 0.71073
_diffrn_reflns_av_R_equivalents 0.0450
_diffrn_reflns_av_sigmaI/netI 0.0949
_diffrn_reflns_limit_h_max 28
_diffrn_reflns_limit_h_min -28
_diffrn_reflns_limit_k_max 25
_diffrn_reflns_limit_k_min -25
_diffrn_reflns_limit_l_max 34
_diffrn_reflns_limit_l_min -34
_diffrn_reflns_number 24530
_diffrn_reflns_theta_full 27.48
_diffrn_reflns_theta_max 27.48
_diffrn_reflns_theta_min 1.59
_exptl_absorpt_coefficient_mu 0.556
_exptl_absorpt_correction_T_max 0.9465
_exptl_absorpt_correction_T_min 0.9363
_exptl_crystal_colour red-brown
_exptl_crystal_density_diffrn 1.282
_exptl_crystal_density_method 'not measured'
_exptl_crystal_description prism
_exptl_crystal_F_000 4656
_exptl_crystal_size_max 0.12
_exptl_crystal_size_mid 0.10
_exptl_crystal_size_min 0.10
_refine_diff_density_max 0.742
_refine_diff_density_min -0.493
_refine_diff_density_rms 0.056
_refine_ls_extinction_method none
_refine_ls_goodness_of_fit_ref 0.880
_refine_ls_hydrogen_treatment mixed
_refine_ls_matrix_type full
_refine_ls_number_parameters 676
_refine_ls_number_reflns 13087
_refine_ls_number_restraints 0
_refine_ls_restrained_S_all 0.880
_refine_ls_R_factor_all 0.0852
_refine_ls_R_factor_gt 0.0440
_refine_ls_shift/su_max 0.002
_refine_ls_shift/su_mean 0.000
_refine_ls_structure_factor_coef Fsqd
_refine_ls_weighting_details 'calc w=1/[\s^2^(Fo^2^)+(0.0594P)^2^+0.0000P] where P=(Fo^2^+2Fc^2^)/3'
_refine_ls_weighting_scheme calc
_refine_ls_wR_factor_gt 0.1057
_refine_ls_wR_factor_ref 0.1123
_reflns_number_gt 7232
_reflns_number_total 13087
_reflns_threshold_expression >2sigma(I)
_cod_data_source_file ic020534w_3.cif
_cod_data_source_block FO1517
_cod_depositor_comments
;
The following automatic conversions were performed:
data name '_publ_contact_autor' replaced with '_publ_contact_author'
as specified in the replacement file
'/home/antanas/src/cod-tools/trunk/data/replacement-values/replacement_tags.lst'.

Automatic conversion script
Id: cif_correct_tags 4998 2017-03-02 13:24:31Z antanas 
;
_cod_database_code 4312930

loop_
_symmetry_equiv_pos_as_xyz
'x, y, z'
'-x+1/2, -y, z+1/2'
'-x, y+1/2, -z+1/2'
'x+1/2, -y+1/2, -z'
'-x, -y, -z'
'x-1/2, y, -z-1/2'
'x, -y-1/2, z-1/2'
'-x-1/2, y-1/2, z'

loop_
_atom_site_label
_atom_site_type_symbol
_atom_site_fract_x
_atom_site_fract_y
_atom_site_fract_z
_atom_site_U_iso_or_equiv
_atom_site_adp_type
_atom_site_occupancy
_atom_site_symmetry_multiplicity
_atom_site_calc_flag
_atom_site_refinement_flags
_atom_site_disorder_assembly
_atom_site_disorder_group
Cu Cu 0.114936(12) 0.880023(14) 0.301150(11) 0.03063(9) Uani 1 1 d . . .
Cl Cl 0.13970(3) 0.99210(3) 0.27942(3) 0.04217(17) Uani 1 1 d . . .
P1 P 0.20176(3) 0.81905(3) 0.29465(2) 0.03041(15) Uani 1 1 d . . .
P2 P 0.07405(3) 0.82400(3) 0.23422(2) 0.02923(15) Uani 1 1 d . . .
P3 P 0.06211(3) 0.88176(3) 0.37353(2) 0.03145(15) Uani 1 1 d . . .
N1 N 0.24396(8) 0.80874(9) 0.19876(7) 0.0329(5) Uani 1 1 d . . .
N2 N 0.12627(8) 0.71753(10) 0.18300(7) 0.0319(5) Uani 1 1 d . . .
C1 C 0.19887(10) 0.79678(11) 0.22627(9) 0.0284(5) Uani 1 1 d . . .
C2 C 0.13713(10) 0.77053(12) 0.20987(9) 0.0286(5) Uani 1 1 d . . .
C3 C 0.24355(10) 0.80404(12) 0.14534(9) 0.0341(6) Uani 1 1 d . . .
C4 C 0.29229(11) 0.77301(13) 0.12224(10) 0.0419(6) Uani 1 1 d . . .
H4A H 0.3234 0.7534 0.1419 0.050 Uiso 1 1 calc R . .
C5 C 0.29517(13) 0.77093(14) 0.07012(11) 0.0517(8) Uani 1 1 d . . .
H5A H 0.3283 0.7488 0.0547 0.062 Uiso 1 1 calc R . .
C6 C 0.25189(13) 0.79971(15) 0.04018(10) 0.0496(7) Uani 1 1 d . . .
C7 C 0.20497(13) 0.83249(14) 0.06383(10) 0.0496(7) Uani 1 1 d . . .
H7A H 0.1750 0.8542 0.0440 0.060 Uiso 1 1 calc R . .
C8 C 0.20022(11) 0.83474(12) 0.11571(10) 0.0396(6) Uani 1 1 d . . .
H8A H 0.1672 0.8574 0.1309 0.048 Uiso 1 1 calc R . .
C9 C 0.25597(16) 0.79641(19) -0.01653(11) 0.0786(10) Uani 1 1 d . . .
H9A H 0.2921 0.7710 -0.0262 0.118 Uiso 1 1 calc R . .
H9B H 0.2578 0.8435 -0.0302 0.118 Uiso 1 1 calc R . .
H9C H 0.2207 0.7726 -0.0299 0.118 Uiso 1 1 calc R . .
C10 C 0.17220(10) 0.67084(12) 0.16807(9) 0.0332(6) Uani 1 1 d . . .
C11 C 0.20939(11) 0.63943(12) 0.20327(10) 0.0384(6) Uani 1 1 d . . .
H11A H 0.2052 0.6504 0.2379 0.046 Uiso 1 1 calc R . .
C12 C 0.25238(11) 0.59242(13) 0.18830(11) 0.0445(7) Uani 1 1 d . . .
H12A H 0.2775 0.5715 0.2127 0.053 Uiso 1 1 calc R . .
C13 C 0.25920(12) 0.57556(13) 0.13817(12) 0.0482(7) Uani 1 1 d . . .
C14 C 0.22103(13) 0.60578(14) 0.10320(11) 0.0518(8) Uani 1 1 d . . .
H14A H 0.2251 0.5942 0.0687 0.062 Uiso 1 1 calc R . .
C15 C 0.17712(11) 0.65249(13) 0.11780(10) 0.0404(6) Uani 1 1 d . . .
H15A H 0.1507 0.6717 0.0936 0.048 Uiso 1 1 calc R . .
C16 C 0.30567(16) 0.52315(17) 0.12241(15) 0.0838(11) Uani 1 1 d . . .
H16A H 0.3282 0.5079 0.1520 0.126 Uiso 1 1 calc R . .
H16B H 0.3330 0.5444 0.0981 0.126 Uiso 1 1 calc R . .
H16C H 0.2859 0.4832 0.1069 0.126 Uiso 1 1 calc R . .
C17 C 0.21136(11) 0.73232(12) 0.32038(9) 0.0332(6) Uani 1 1 d . . .
C18 C 0.16187(12) 0.69952(13) 0.34156(10) 0.0441(7) Uani 1 1 d . . .
H18A H 0.1257 0.7245 0.3458 0.053 Uiso 1 1 calc R . .
C19 C 0.16506(13) 0.63071(14) 0.35653(11) 0.0539(8) Uani 1 1 d . . .
H19A H 0.1309 0.6085 0.3703 0.065 Uiso 1 1 calc R . .
C20 C 0.21791(14) 0.59464(15) 0.35137(11) 0.0529(8) Uani 1 1 d . . .
H20A H 0.2202 0.5477 0.3620 0.064 Uiso 1 1 calc R . .
C21 C 0.26735(13) 0.62633(14) 0.33091(10) 0.0470(7) Uani 1 1 d . . .
H21A H 0.3037 0.6013 0.3275 0.056 Uiso 1 1 calc R . .
C22 C 0.26416(11) 0.69439(13) 0.31531(10) 0.0398(6) Uani 1 1 d . . .
H22A H 0.2983 0.7158 0.3009 0.048 Uiso 1 1 calc R . .
C23 C 0.27258(10) 0.86332(13) 0.30286(10) 0.0356(6) Uani 1 1 d . . .
C24 C 0.31069(12) 0.84687(15) 0.34251(10) 0.0486(7) Uani 1 1 d . . .
H24A H 0.3011 0.8098 0.3646 0.058 Uiso 1 1 calc R . .
C25 C 0.36282(13) 0.88495(18) 0.34967(13) 0.0644(9) Uani 1 1 d . . .
H25A H 0.3893 0.8728 0.3762 0.077 Uiso 1 1 calc R . .
C26 C 0.37638(13) 0.93942(19) 0.31917(14) 0.0649(10) Uani 1 1 d . . .
H26A H 0.4123 0.9647 0.3241 0.078 Uiso 1 1 calc R . .
C27 C 0.33774(13) 0.95762(16) 0.28117(12) 0.0573(8) Uani 1 1 d . . .
H27A H 0.3464 0.9966 0.2606 0.069 Uiso 1 1 calc R . .
C28 C 0.28661(12) 0.91979(14) 0.27268(10) 0.0447(7) Uani 1 1 d . . .
H28A H 0.2607 0.9324 0.2460 0.054 Uiso 1 1 calc R . .
C29 C 0.01232(10) 0.76341(12) 0.24473(9) 0.0333(6) Uani 1 1 d . . .
C30 C -0.04416(11) 0.79389(14) 0.24958(10) 0.0436(7) Uani 1 1 d . . .
H30A H -0.0485 0.8424 0.2447 0.052 Uiso 1 1 calc R . .
C31 C -0.09379(12) 0.75422(18) 0.26143(10) 0.0545(8) Uani 1 1 d . . .
H31A H -0.1319 0.7754 0.2648 0.065 Uiso 1 1 calc R . .
C32 C -0.08739(14) 0.68415(18) 0.26821(11) 0.0604(9) Uani 1 1 d . . .
H32A H -0.1214 0.6567 0.2759 0.072 Uiso 1 1 calc R . .
C33 C -0.03246(14) 0.65316(15) 0.26411(11) 0.0570(8) Uani 1 1 d . . .
H33A H -0.0286 0.6046 0.2691 0.068 Uiso 1 1 calc R . .
C34 C 0.01812(12) 0.69326(13) 0.25258(10) 0.0448(7) Uani 1 1 d . . .
H34A H 0.0563 0.6719 0.2502 0.054 Uiso 1 1 calc R . .
C35 C 0.05089(10) 0.86945(13) 0.17704(9) 0.0341(6) Uani 1 1 d . . .
C36 C 0.03175(11) 0.83334(15) 0.13496(10) 0.0457(7) Uani 1 1 d . . .
H36A H 0.0303 0.7841 0.1356 0.055 Uiso 1 1 calc R . .
C37 C 0.01488(13) 0.86828(18) 0.09239(11) 0.0575(8) Uani 1 1 d . . .
H37A H 0.0021 0.8433 0.0635 0.069 Uiso 1 1 calc R . .
C38 C 0.01645(13) 0.94005(18) 0.09161(12) 0.0647(9) Uani 1 1 d . . .
H38A H 0.0047 0.9644 0.0622 0.078 Uiso 1 1 calc R . .
C39 C 0.03486(13) 0.97589(17) 0.13298(14) 0.0657(9) Uani 1 1 d . . .
H39A H 0.0357 1.0251 0.1323 0.079 Uiso 1 1 calc R . .
C40 C 0.05230(12) 0.94097(14) 0.17597(11) 0.0486(7) Uani 1 1 d . . .
H40A H 0.0652 0.9662 0.2046 0.058 Uiso 1 1 calc R . .
C41 C 0.04718(11) 0.79899(13) 0.40450(9) 0.0366(6) Uani 1 1 d . . .
C42 C 0.00740(12) 0.75271(14) 0.38178(10) 0.0444(7) Uani 1 1 d . . .
H42A H -0.0126 0.7657 0.3518 0.053 Uiso 1 1 calc R . .
C43 C -0.00303(14) 0.68813(14) 0.40263(12) 0.0588(8) Uani 1 1 d . . .
H43A H -0.0309 0.6575 0.3874 0.071 Uiso 1 1 calc R . .
C44 C 0.02702(16) 0.66819(16) 0.44562(14) 0.0686(10) Uani 1 1 d . . .
H44A H 0.0194 0.6242 0.4603 0.082 Uiso 1 1 calc R . .
C45 C 0.06734(15) 0.71169(18) 0.46675(13) 0.0663(9) Uani 1 1 d . . .
H45A H 0.0887 0.6972 0.4957 0.080 Uiso 1 1 calc R . .
C46 C 0.07803(12) 0.77759(15) 0.44666(10) 0.0487(7) Uani 1 1 d . . .
H46A H 0.1064 0.8075 0.4620 0.058 Uiso 1 1 calc R . .
C47 C 0.09463(10) 0.93522(12) 0.42343(9) 0.0351(6) Uani 1 1 d . . .
C48 C 0.06691(12) 0.94454(15) 0.46918(10) 0.0513(8) Uani 1 1 d . . .
H48A H 0.0294 0.9231 0.4754 0.062 Uiso 1 1 calc R . .
C49 C 0.09309(13) 0.98490(16) 0.50629(11) 0.0589(8) Uani 1 1 d . . .
H49A H 0.0743 0.9896 0.5381 0.071 Uiso 1 1 calc R . .
C50 C 0.14610(13) 1.01797(16) 0.49704(11) 0.0571(8) Uani 1 1 d . . .
H50A H 0.1640 1.0459 0.5223 0.069 Uiso 1 1 calc R . .
C51 C 0.17325(13) 1.01056(17) 0.45118(12) 0.0629(9) Uani 1 1 d . . .
H51A H 0.2097 1.0340 0.4446 0.075 Uiso 1 1 calc R . .
C52 C 0.14792(12) 0.96902(15) 0.41427(10) 0.0508(7) Uani 1 1 d . . .
H52A H 0.1672 0.9639 0.3827 0.061 Uiso 1 1 calc R . .
C53 C -0.01123(10) 0.92067(12) 0.36442(9) 0.0316(6) Uani 1 1 d . . .
C54 C -0.01286(12) 0.97939(14) 0.33505(11) 0.0515(8) Uani 1 1 d . . .
H54A H 0.0232 0.9968 0.3211 0.062 Uiso 1 1 calc R . .
C55 C -0.06605(14) 1.01350(16) 0.32551(13) 0.0656(9) Uani 1 1 d . . .
H55A H -0.0662 1.0548 0.3060 0.079 Uiso 1 1 calc R . .
C56 C -0.11893(12) 0.98747(15) 0.34432(11) 0.0512(7) Uani 1 1 d . . .
H56A H -0.1556 1.0102 0.3374 0.061 Uiso 1 1 calc R . .
C57 C -0.11814(11) 0.92930(14) 0.37271(10) 0.0435(7) Uani 1 1 d . . .
H57A H -0.1546 0.9109 0.3851 0.052 Uiso 1 1 calc R . .
C58 C -0.06452(11) 0.89600(13) 0.38403(9) 0.0386(6) Uani 1 1 d . . .
H58A H -0.0645 0.8564 0.4052 0.046 Uiso 1 1 calc R . .
O1 O -0.08230(11) 0.55866(13) 0.48929(11) 0.0906(8) Uani 1 1 d . . .
C59 C -0.10840(19) 0.4998(2) 0.5069(2) 0.1192(19) Uani 1 1 d . . .
H59A H -0.0827 0.4780 0.5328 0.143 Uiso 1 1 calc R . .
H59B H -0.1142 0.4663 0.4792 0.143 Uiso 1 1 calc R . .
C60 C -0.1665(4) 0.5189(4) 0.5289(3) 0.214(5) Uani 1 1 d . . .
H60A H -0.1989 0.4909 0.5138 0.257 Uiso 1 1 calc R . .
H60B H -0.1663 0.5108 0.5656 0.257 Uiso 1 1 calc R . .
C61 C -0.1755(2) 0.5913(4) 0.5183(2) 0.161(3) Uani 1 1 d . . .
H61A H -0.1823 0.6177 0.5496 0.194 Uiso 1 1 calc R . .
H61B H -0.2102 0.5980 0.4957 0.194 Uiso 1 1 calc R . .
C62 C -0.1205(2) 0.6136(2) 0.49395(19) 0.1102(16) Uani 1 1 d . . .
H62A H -0.1297 0.6327 0.4603 0.132 Uiso 1 1 calc R . .
H62B H -0.1014 0.6505 0.5141 0.132 Uiso 1 1 calc R . .
O2 O 0.08127(14) 1.23297(16) 0.43484(14) 0.1196(10) Uani 1 1 d . . .
C63 C 0.0528(2) 1.1831(2) 0.46318(16) 0.1013(14) Uani 1 1 d . . .
H63A H 0.0289 1.2049 0.4902 0.122 Uiso 1 1 calc R . .
H63B H 0.0823 1.1515 0.4787 0.122 Uiso 1 1 calc R . .
C64 C 0.0141(2) 1.1451(3) 0.4285(2) 0.160(3) Uani 1 1 d . . .
H64A H -0.0246 1.1691 0.4236 0.192 Uiso 1 1 calc R . .
H64B H 0.0066 1.0972 0.4403 0.192 Uiso 1 1 calc R . .
C65 C 0.0525(2) 1.14581(19) 0.37954(15) 0.0919(12) Uani 1 1 d . . .
H65A H 0.0729 1.1009 0.3742 0.110 Uiso 1 1 calc R . .
H65B H 0.0279 1.1569 0.3497 0.110 Uiso 1 1 calc R . .
C66 C 0.09462(19) 1.2007(2) 0.39051(18) 0.1085(15) Uani 1 1 d . . .
H66A H 0.1354 1.1811 0.3924 0.130 Uiso 1 1 calc R . .
H66B H 0.0940 1.2351 0.3629 0.130 Uiso 1 1 calc R . .

loop_
_atom_site_aniso_label
_atom_site_aniso_U_11
_atom_site_aniso_U_22
_atom_site_aniso_U_33
_atom_site_aniso_U_23
_atom_site_aniso_U_13
_atom_site_aniso_U_12
Cu 0.03144(16) 0.02812(16) 0.03233(17) -0.00200(13) 0.00258(13) 0.00057(12)
Cl 0.0470(4) 0.0322(3) 0.0473(4) 0.0027(3) -0.0021(3) -0.0084(3)
P1 0.0285(3) 0.0319(3) 0.0308(4) -0.0030(3) -0.0009(3) 0.0012(3)
P2 0.0269(3) 0.0290(3) 0.0318(4) -0.0009(3) 0.0003(3) 0.0005(3)
P3 0.0322(3) 0.0315(3) 0.0307(4) -0.0009(3) 0.0024(3) 0.0020(3)
N1 0.0302(11) 0.0329(11) 0.0356(12) -0.0047(9) 0.0026(10) 0.0003(9)
N2 0.0327(11) 0.0299(11) 0.0331(11) -0.0029(9) 0.0003(9) 0.0009(9)
C1 0.0299(13) 0.0254(12) 0.0301(13) -0.0022(10) -0.0008(11) 0.0033(10)
C2 0.0265(12) 0.0301(13) 0.0293(13) 0.0023(11) 0.0002(10) 0.0000(10)
C3 0.0364(14) 0.0284(13) 0.0374(15) -0.0038(11) 0.0060(12) -0.0070(11)
C4 0.0372(15) 0.0424(16) 0.0462(17) -0.0003(13) 0.0073(13) -0.0004(12)
C5 0.0554(18) 0.0507(18) 0.0489(19) -0.0123(15) 0.0186(15) -0.0038(15)
C6 0.0621(19) 0.0512(17) 0.0354(16) 0.0005(14) 0.0067(15) -0.0080(15)
C7 0.0551(18) 0.0520(18) 0.0418(17) 0.0075(14) -0.0002(14) -0.0019(15)
C8 0.0407(15) 0.0350(14) 0.0432(16) 0.0019(12) 0.0047(13) -0.0011(12)
C9 0.096(3) 0.098(3) 0.042(2) -0.0034(19) 0.0086(18) -0.007(2)
C10 0.0329(13) 0.0278(13) 0.0390(15) -0.0045(11) 0.0018(11) -0.0048(11)
C11 0.0420(15) 0.0314(13) 0.0417(16) -0.0075(12) -0.0046(12) -0.0031(12)
C12 0.0381(15) 0.0312(14) 0.064(2) -0.0036(14) -0.0058(14) 0.0014(12)
C13 0.0455(16) 0.0324(15) 0.067(2) -0.0028(15) 0.0171(15) 0.0016(13)
C14 0.0660(19) 0.0414(17) 0.0480(18) -0.0077(14) 0.0182(16) 0.0013(15)
C15 0.0460(15) 0.0328(15) 0.0424(16) -0.0023(12) 0.0027(12) -0.0006(12)
C16 0.086(2) 0.065(2) 0.101(3) -0.009(2) 0.023(2) 0.031(2)
C17 0.0370(14) 0.0331(14) 0.0295(13) -0.0032(11) -0.0030(11) 0.0046(11)
C18 0.0456(16) 0.0418(16) 0.0447(17) -0.0016(13) 0.0055(13) 0.0085(13)
C19 0.0607(19) 0.0409(17) 0.060(2) 0.0106(15) 0.0093(15) -0.0002(15)
C20 0.077(2) 0.0352(15) 0.0466(18) 0.0055(14) -0.0092(16) 0.0066(16)
C21 0.0516(17) 0.0446(17) 0.0448(17) -0.0070(14) -0.0144(14) 0.0166(14)
C22 0.0362(15) 0.0431(16) 0.0401(16) -0.0032(12) -0.0036(12) 0.0076(12)
C23 0.0251(12) 0.0419(15) 0.0398(15) -0.0121(12) 0.0003(11) 0.0045(11)
C24 0.0453(16) 0.0528(17) 0.0477(17) -0.0100(14) -0.0117(14) 0.0044(14)
C25 0.0439(18) 0.074(2) 0.075(2) -0.024(2) -0.0266(17) 0.0054(17)
C26 0.0373(17) 0.074(2) 0.084(3) -0.034(2) 0.0068(17) -0.0111(16)
C27 0.0502(18) 0.0572(19) 0.065(2) -0.0165(16) 0.0094(17) -0.0170(16)
C28 0.0405(15) 0.0454(16) 0.0481(17) -0.0061(14) 0.0006(13) -0.0054(13)
C29 0.0288(13) 0.0392(15) 0.0321(14) -0.0008(11) -0.0008(11) -0.0055(11)
C30 0.0339(14) 0.0534(17) 0.0436(16) 0.0075(14) -0.0035(12) -0.0033(13)
C31 0.0346(15) 0.083(2) 0.0460(18) 0.0104(16) 0.0015(13) -0.0063(16)
C32 0.0507(19) 0.080(2) 0.0506(19) 0.0036(17) 0.0051(15) -0.0331(17)
C33 0.069(2) 0.0469(18) 0.056(2) -0.0042(15) 0.0117(16) -0.0205(16)
C34 0.0458(16) 0.0405(16) 0.0482(17) -0.0014(13) 0.0077(13) -0.0047(13)
C35 0.0249(12) 0.0392(16) 0.0382(15) 0.0080(12) 0.0018(11) -0.0004(11)
C36 0.0450(16) 0.0516(17) 0.0404(17) -0.0003(14) -0.0006(13) 0.0028(14)
C37 0.0517(18) 0.085(3) 0.0361(17) 0.0030(16) -0.0061(14) 0.0010(17)
C38 0.0512(19) 0.086(3) 0.057(2) 0.0370(19) -0.0104(16) -0.0021(18)
C39 0.061(2) 0.0508(19) 0.085(3) 0.0298(19) -0.0230(18) -0.0081(16)
C40 0.0462(16) 0.0436(17) 0.0561(19) 0.0100(14) -0.0109(14) -0.0028(13)
C41 0.0400(14) 0.0350(14) 0.0348(15) 0.0014(12) 0.0119(12) 0.0067(12)
C42 0.0549(17) 0.0412(16) 0.0370(16) 0.0014(13) 0.0090(13) 0.0033(14)
C43 0.078(2) 0.0388(17) 0.059(2) 0.0001(15) 0.0140(17) -0.0065(15)
C44 0.091(3) 0.0400(19) 0.075(2) 0.0178(17) 0.020(2) 0.0034(18)
C45 0.072(2) 0.068(2) 0.059(2) 0.0251(18) 0.0065(17) 0.0211(19)
C46 0.0488(17) 0.0523(18) 0.0452(17) 0.0090(14) 0.0024(14) 0.0079(14)
C47 0.0332(13) 0.0365(15) 0.0356(15) -0.0040(12) -0.0024(11) 0.0025(11)
C48 0.0443(16) 0.063(2) 0.0462(18) -0.0143(15) 0.0075(14) -0.0093(14)
C49 0.0637(19) 0.076(2) 0.0371(17) -0.0135(16) 0.0062(15) -0.0099(18)
C50 0.0547(18) 0.071(2) 0.0454(19) -0.0150(16) -0.0103(15) -0.0133(16)
C51 0.0467(18) 0.088(2) 0.054(2) -0.0114(18) -0.0013(15) -0.0230(17)
C52 0.0478(17) 0.068(2) 0.0370(16) -0.0093(15) 0.0003(13) -0.0070(15)
C53 0.0308(13) 0.0303(13) 0.0338(14) -0.0043(11) -0.0013(11) 0.0023(11)
C54 0.0349(15) 0.0450(17) 0.075(2) 0.0127(16) 0.0043(14) 0.0041(13)
C55 0.0535(19) 0.0524(19) 0.091(3) 0.0241(18) 0.0025(18) 0.0116(16)
C56 0.0403(16) 0.0543(19) 0.059(2) -0.0029(16) -0.0046(14) 0.0128(14)
C57 0.0348(15) 0.0491(17) 0.0467(17) -0.0137(14) 0.0039(12) -0.0013(13)
C58 0.0405(15) 0.0395(15) 0.0358(15) -0.0033(12) 0.0028(12) 0.0005(12)
O1 0.0822(17) 0.0702(18) 0.119(2) 0.0039(16) 0.0112(16) -0.0011(14)
C59 0.094(3) 0.093(3) 0.171(5) 0.053(3) -0.052(3) -0.033(3)
C60 0.252(9) 0.238(8) 0.152(6) -0.066(6) 0.135(6) -0.142(8)
C61 0.067(3) 0.324(9) 0.093(4) -0.082(5) -0.029(3) 0.060(5)
C62 0.125(4) 0.076(3) 0.129(4) -0.024(3) -0.025(3) 0.024(3)
O2 0.123(3) 0.100(2) 0.136(3) -0.013(2) 0.011(2) -0.015(2)
C63 0.135(4) 0.087(3) 0.082(3) 0.005(2) 0.048(3) 0.001(3)
C64 0.117(4) 0.225(6) 0.137(5) 0.089(4) -0.004(3) -0.117(4)
C65 0.133(4) 0.055(2) 0.087(3) -0.005(2) -0.016(3) -0.013(2)
C66 0.103(3) 0.105(4) 0.117(4) -0.015(3) 0.043(3) 0.008(3)

loop_
_atom_type_symbol
_atom_type_description
_atom_type_scat_dispersion_real
_atom_type_scat_dispersion_imag
_atom_type_scat_source
C C 0.0033 0.0016 'International Tables Vol C Tables 4.2.6.8 and 6.1.1.4'
H H 0.0000 0.0000 'International Tables Vol C Tables 4.2.6.8 and 6.1.1.4'
N N 0.0061 0.0033 'International Tables Vol C Tables 4.2.6.8 and 6.1.1.4'
O O 0.0106 0.0060 'International Tables Vol C Tables 4.2.6.8 and 6.1.1.4'
P P 0.1023 0.0942 'International Tables Vol C Tables 4.2.6.8 and 6.1.1.4'
Cl Cl 0.1484 0.1585 'International Tables Vol C Tables 4.2.6.8 and 6.1.1.4'
Cu Cu 0.3201 1.2651 'International Tables Vol C Tables 4.2.6.8 and 6.1.1.4'

loop_
_geom_angle_atom_site_label_1
_geom_angle_atom_site_label_2
_geom_angle_atom_site_label_3
_geom_angle
_geom_angle_site_symmetry_1
_geom_angle_site_symmetry_3
_geom_angle_publ_flag
P3 Cu P2 117.63(2) . . ?
P3 Cu P1 121.23(3) . . ?
P2 Cu P1 92.21(2) . . ?
P3 Cu Cl 109.00(3) . . ?
P2 Cu Cl 110.22(3) . . ?
P1 Cu Cl 105.07(3) . . ?
C23 P1 C17 106.51(11) . . ?
C23 P1 C1 104.79(11) . . ?
C17 P1 C1 99.15(10) . . ?
C23 P1 Cu 119.57(8) . . ?
C17 P1 Cu 123.14(8) . . ?
C1 P1 Cu 99.37(7) . . ?
C35 P2 C29 102.65(11) . . ?
C35 P2 C2 100.97(11) . . ?
C29 P2 C2 105.74(10) . . ?
C35 P2 Cu 122.48(9) . . ?
C29 P2 Cu 119.15(8) . . ?
C2 P2 Cu 103.30(7) . . ?
C53 P3 C41 104.79(11) . . ?
C53 P3 C47 102.86(11) . . ?
C41 P3 C47 103.74(12) . . ?
C53 P3 Cu 111.35(8) . . ?
C41 P3 Cu 117.84(8) . . ?
C47 P3 Cu 114.72(8) . . ?
C1 N1 C3 124.0(2) . . ?
C2 N2 C10 121.86(19) . . ?
N1 C1 C2 127.8(2) . . ?
N1 C1 P1 119.50(17) . . ?
C2 C1 P1 112.54(16) . . ?
N2 C2 C1 126.7(2) . . ?
N2 C2 P2 119.70(17) . . ?
C1 C2 P2 113.61(16) . . ?
C8 C3 C4 118.9(2) . . ?
C8 C3 N1 123.1(2) . . ?
C4 C3 N1 117.7(2) . . ?
C5 C4 C3 119.4(3) . . ?
C6 C5 C4 122.4(3) . . ?
C5 C6 C7 117.3(3) . . ?
C5 C6 C9 121.3(3) . . ?
C7 C6 C9 121.4(3) . . ?
C6 C7 C8 121.9(3) . . ?
C3 C8 C7 120.1(3) . . ?
C15 C10 C11 119.3(2) . . ?
C15 C10 N2 119.2(2) . . ?
C11 C10 N2 121.3(2) . . ?
C12 C11 C10 120.6(2) . . ?
C11 C12 C13 120.7(3) . . ?
C12 C13 C14 118.7(2) . . ?
C12 C13 C16 120.1(3) . . ?
C14 C13 C16 121.2(3) . . ?
C13 C14 C15 121.3(3) . . ?
C10 C15 C14 119.4(3) . . ?
C22 C17 C18 118.3(2) . . ?
C22 C17 P1 123.0(2) . . ?
C18 C17 P1 118.36(18) . . ?
C19 C18 C17 120.6(2) . . ?
C20 C19 C18 119.9(3) . . ?
C21 C20 C19 120.3(3) . . ?
C20 C21 C22 120.0(3) . . ?
C21 C22 C17 120.9(3) . . ?
C28 C23 C24 118.5(2) . . ?
C28 C23 P1 119.81(19) . . ?
C24 C23 P1 121.3(2) . . ?
C25 C24 C23 119.8(3) . . ?
C26 C25 C24 120.8(3) . . ?
C25 C26 C27 119.6(3) . . ?
C28 C27 C26 120.5(3) . . ?
C27 C28 C23 120.6(3) . . ?
C34 C29 C30 119.0(2) . . ?
C34 C29 P2 125.45(19) . . ?
C30 C29 P2 115.29(18) . . ?
C31 C30 C29 120.9(3) . . ?
C32 C31 C30 119.4(3) . . ?
C31 C32 C33 120.9(3) . . ?
C32 C33 C34 120.0(3) . . ?
C29 C34 C33 119.9(3) . . ?
C40 C35 C36 119.5(2) . . ?
C40 C35 P2 119.3(2) . . ?
C36 C35 P2 121.21(19) . . ?
C37 C36 C35 120.4(3) . . ?
C36 C37 C38 119.8(3) . . ?
C39 C38 C37 120.2(3) . . ?
C38 C39 C40 120.4(3) . . ?
C35 C40 C39 119.8(3) . . ?
C46 C41 C42 118.6(2) . . ?
C46 C41 P3 122.4(2) . . ?
C42 C41 P3 118.6(2) . . ?
C43 C42 C41 120.6(3) . . ?
C44 C43 C42 120.0(3) . . ?
C45 C44 C43 119.7(3) . . ?
C44 C45 C46 121.2(3) . . ?
C41 C46 C45 119.8(3) . . ?
C48 C47 C52 118.9(2) . . ?
C48 C47 P3 122.34(19) . . ?
C52 C47 P3 118.74(19) . . ?
C47 C48 C49 120.8(3) . . ?
C50 C49 C48 120.0(3) . . ?
C49 C50 C51 119.7(3) . . ?
C50 C51 C52 120.6(3) . . ?
C47 C52 C51 120.0(3) . . ?
C54 C53 C58 118.3(2) . . ?
C54 C53 P3 116.01(18) . . ?
C58 C53 P3 125.73(19) . . ?
C53 C54 C55 121.2(3) . . ?
C56 C55 C54 119.9(3) . . ?
C57 C56 C55 119.5(3) . . ?
C56 C57 C58 120.9(3) . . ?
C53 C58 C57 120.1(2) . . ?
C59 O1 C62 110.3(3) . . ?
O1 C59 C60 107.9(4) . . ?
C61 C60 C59 106.8(5) . . ?
C60 C61 C62 104.8(5) . . ?
O1 C62 C61 110.0(4) . . ?
C66 O2 C63 104.8(3) . . ?
O2 C63 C64 106.2(4) . . ?
C63 C64 C65 101.3(3) . . ?
C66 C65 C64 101.4(3) . . ?
O2 C66 C65 111.4(4) . . ?

loop_
_geom_bond_atom_site_label_1
_geom_bond_atom_site_label_2
_geom_bond_distance
_geom_bond_site_symmetry_2
_geom_bond_publ_flag
Cu P3 2.2611(7) . ?
Cu P2 2.2761(7) . ?
Cu P1 2.2787(7) . ?
Cu Cl 2.3060(7) . ?
P1 C23 1.814(2) . ?
P1 C17 1.821(2) . ?
P1 C1 1.871(2) . ?
P2 C35 1.832(2) . ?
P2 C29 1.832(2) . ?
P2 C2 1.865(2) . ?
P3 C53 1.822(2) . ?
P3 C41 1.828(2) . ?
P3 C47 1.833(2) . ?
N1 C1 1.268(3) . ?
N1 C3 1.425(3) . ?
N2 C2 1.271(3) . ?
N2 C10 1.424(3) . ?
C1 C2 1.536(3) . ?
C3 C8 1.384(3) . ?
C3 C4 1.388(3) . ?
C4 C5 1.390(4) . ?
C5 C6 1.372(4) . ?
C6 C7 1.378(4) . ?
C6 C9 1.514(4) . ?
C7 C8 1.386(4) . ?
C10 C15 1.389(3) . ?
C10 C11 1.392(3) . ?
C11 C12 1.381(4) . ?
C12 C13 1.382(4) . ?
C13 C14 1.392(4) . ?
C13 C16 1.510(4) . ?
C14 C15 1.389(4) . ?
C17 C22 1.397(3) . ?
C17 C18 1.395(3) . ?
C18 C19 1.388(4) . ?
C19 C20 1.380(4) . ?
C20 C21 1.377(4) . ?
C21 C22 1.379(4) . ?
C23 C28 1.390(4) . ?
C23 C24 1.394(3) . ?
C24 C25 1.392(4) . ?
C25 C26 1.362(4) . ?
C26 C27 1.377(4) . ?
C27 C28 1.376(4) . ?
C29 C34 1.376(3) . ?
C29 C30 1.401(3) . ?
C30 C31 1.386(4) . ?
C31 C32 1.371(4) . ?
C32 C33 1.372(4) . ?
C33 C34 1.405(4) . ?
C35 C40 1.380(3) . ?
C35 C36 1.387(4) . ?
C36 C37 1.372(4) . ?
C37 C38 1.385(4) . ?
C38 C39 1.364(4) . ?
C39 C40 1.384(4) . ?
C41 C46 1.381(4) . ?
C41 C42 1.399(4) . ?
C42 C43 1.384(4) . ?
C43 C44 1.382(4) . ?
C44 C45 1.355(5) . ?
C45 C46 1.400(4) . ?
C47 C48 1.379(4) . ?
C47 C52 1.381(4) . ?
C48 C49 1.388(4) . ?
C49 C50 1.370(4) . ?
C50 C51 1.371(4) . ?
C51 C52 1.389(4) . ?
C53 C54 1.377(3) . ?
C53 C58 1.387(3) . ?
C54 C55 1.384(4) . ?
C55 C56 1.380(4) . ?
C56 C57 1.353(4) . ?
C57 C58 1.395(3) . ?
O1 C59 1.361(4) . ?
O1 C62 1.368(4) . ?
C59 C60 1.473(8) . ?
C60 C61 1.440(9) . ?
C61 C62 1.455(7) . ?
O2 C66 1.367(5) . ?
O2 C63 1.379(4) . ?
C63 C64 1.464(6) . ?
C64 C65 1.562(6) . ?
C65 C66 1.449(5) . ?
